data_4101129
_journal_name_full 'Journal of the American Chemical Society'
_journal_paper_doi 10.1021/ja0561082
_journal_year 2006
_chemical_formula_moiety 'C13 H16 O4 '
_chemical_formula_sum 'C13 H16 O4'
_chemical_formula_weight 236.27
_space_group_IT_number 2
_space_group_name_Hall '-P 1'
_space_group_name_H-M_alt 'P -1'
_symmetry_cell_setting triclinic
_symmetry_Int_Tables_number 2
_symmetry_space_group_name_Hall '-P 1'
_symmetry_space_group_name_H-M 'P -1'
_cell_angle_alpha 107.4914(11)
_cell_angle_beta 90.231(5)
_cell_angle_gamma 94.366(6)
_cell_formula_units_Z 2
_cell_length_a 7.1779(4)
_cell_length_b 8.03410(10)
_cell_length_c 11.3321(4)
_cell_measurement_temperature 173.1
_cell_volume 621.23(4)
_exptl_crystal_density_diffrn 1.263
_cod_original_formula_sum 'C13 H16 O4 '
_cod_database_code 4101129

loop_
_symmetry_equiv_pos_site_id
_symmetry_equiv_pos_as_xyz
1 +X,+Y,+Z
2 -X,-Y,-Z

loop_
_atom_site_label
_atom_site_type_symbol
_atom_site_fract_x
_atom_site_fract_y
_atom_site_fract_z
_atom_site_U_iso_or_equiv
_atom_site_adp_type
_atom_site_occupancy
_atom_site_symmetry_multiplicity
_atom_site_calc_flag
_atom_site_refinement_flags
_atom_site_disorder_assembly
_atom_site_disorder_group
O(1) O 0.1629(2) -0.0858(2) 0.88619(17) 0.0488(4) Uani 1.00 1 d . . .
O(2) O -0.0578(2) 0.0929(2) 0.89540(16) 0.0492(4) Uani 1.00 1 d . . .
O(3) O 0.1781(2) 0.1756(2) 0.57498(13) 0.0380(4) Uani 1.00 1 d . . .
O(4) O -0.4994(2) 0.5730(2) 0.86647(18) 0.0488(4) Uani 1.00 1 d . . .
C(1) C 0.0777(2) 0.0193(2) 0.84253(19) 0.0329(4) Uani 1.00 1 d . . .
C(2) C 0.1565(2) 0.0425(2) 0.72808(18) 0.0320(4) Uani 1.00 1 d . . .
C(3) C 0.0948(2) 0.1623(2) 0.67997(18) 0.0308(4) Uani 1.00 1 d . . .
C(4) C 0.3119(3) -0.0683(2) 0.6731(2) 0.0396(5) Uani 1.00 1 d . . .
C(5) C 0.1417(3) 0.3190(3) 0.5295(2) 0.0490(6) Uani 1.00 1 d . . .
C(6) C 0.2623(4) 0.3099(4) 0.4216(2) 0.0572(7) Uani 1.00 1 d . . .
C(7) C -0.0569(2) 0.2769(2) 0.72926(18) 0.0295(4) Uani 1.00 1 d . . .
C(8) C -0.0216(2) 0.4370(2) 0.81983(19) 0.0356(4) Uani 1.00 1 d . . .
C(9) C -0.1654(3) 0.5402(2) 0.8678(2) 0.0375(4) Uani 1.00 1 d . . .
C(10) C -0.3471(2) 0.4840(2) 0.8245(2) 0.0345(4) Uani 1.00 1 d . . .
C(11) C -0.3827(2) 0.3254(2) 0.7311(2) 0.0361(4) Uani 1.00 1 d . . .
C(12) C -0.2393(2) 0.2235(2) 0.68444(19) 0.0330(4) Uani 1.00 1 d . . .
C(13) C -0.4688(4) 0.7348(3) 0.9623(2) 0.0578(7) Uani 1.00 1 d . . .
H(1) H 0.4321 -0.0063 0.7077 0.048 Uiso 1.00 1 c R . .
H(2) H 0.3089 -0.0918 0.5831 0.048 Uiso 1.00 1 c R . .
H(3) H 0.2963 -0.1793 0.6927 0.048 Uiso 1.00 1 c R . .
H(4) H 0.1706 0.4316 0.5951 0.059 Uiso 1.00 1 c R . .
H(5) H 0.0084 0.3105 0.5040 0.059 Uiso 1.00 1 c R . .
H(6) H 0.3828 0.3761 0.4504 0.069 Uiso 1.00 1 c R . .
H(7) H 0.2008 0.3603 0.3645 0.069 Uiso 1.00 1 c R . .
H(8) H 0.2827 0.1874 0.3789 0.069 Uiso 1.00 1 c R . .
H(9) H 0.1030 0.4763 0.8493 0.043 Uiso 1.00 1 c R . .
H(10) H -0.1397 0.6492 0.9302 0.045 Uiso 1.00 1 c R . .
H(11) H -0.5068 0.2878 0.6997 0.043 Uiso 1.00 1 c R . .
H(12) H -0.2648 0.1156 0.6210 0.040 Uiso 1.00 1 c R . .
H(13) H -0.4807 0.7140 1.0429 0.069 Uiso 1.00 1 c R . .
H(14) H -0.5616 0.8141 0.9537 0.069 Uiso 1.00 1 c R . .
H(15) H -0.3430 0.7877 0.9562 0.069 Uiso 1.00 1 c R . .
H(16) H 0.1195 -0.0933 0.9569 0.037 Uiso 1.00 1 c R . .

loop_
_atom_site_aniso_label
_atom_site_aniso_U_11
_atom_site_aniso_U_22
_atom_site_aniso_U_33
_atom_site_aniso_U_12
_atom_site_aniso_U_13
_atom_site_aniso_U_23
O(1) 0.0471(9) 0.0624(11) 0.0521(10) 0.0190(7) 0.0114(7) 0.0363(8)
O(2) 0.0498(9) 0.0642(11) 0.0480(9) 0.0236(8) 0.0194(7) 0.0340(8)
O(3) 0.0390(8) 0.0472(9) 0.0360(7) 0.0117(6) 0.0115(6) 0.0227(6)
O(4) 0.0364(8) 0.0495(9) 0.0571(10) 0.0155(7) 0.0013(7) 0.0082(7)
C(1) 0.0303(9) 0.0364(10) 0.0355(10) 0.0032(7) 0.0004(7) 0.0158(8)
C(2) 0.0288(9) 0.0373(10) 0.0317(9) 0.0029(7) 0.0026(7) 0.0129(7)
C(3) 0.0264(9) 0.0367(10) 0.0299(9) 0.0003(7) 0.0017(7) 0.0118(7)
C(4) 0.0382(11) 0.0428(11) 0.0421(11) 0.0107(8) 0.0068(8) 0.0173(9)
C(5) 0.0494(13) 0.0589(15) 0.0543(14) 0.0190(10) 0.0174(10) 0.0369(12)
C(6) 0.0660(17) 0.0628(16) 0.0560(15) 0.0141(12) 0.0231(13) 0.0355(13)
C(7) 0.0280(9) 0.0355(10) 0.0281(9) 0.0030(7) 0.0029(7) 0.0143(7)
C(8) 0.0296(9) 0.0415(11) 0.0347(10) 0.0006(7) -0.0032(7) 0.0104(8)
C(9) 0.0368(10) 0.0368(10) 0.0360(10) 0.0021(8) -0.0005(8) 0.0069(8)
C(10) 0.0318(10) 0.0379(10) 0.0371(10) 0.0082(7) 0.0031(8) 0.0149(8)
C(11) 0.0250(9) 0.0421(11) 0.0412(11) 0.0007(7) -0.0029(7) 0.0130(8)
C(12) 0.0302(9) 0.0343(9) 0.0342(10) -0.0000(7) -0.0005(7) 0.0104(7)
C(13) 0.0551(15) 0.0510(15) 0.0608(16) 0.0235(11) 0.0009(12) 0.0024(12)

loop_
_geom_bond_atom_site_label_1
_geom_bond_atom_site_label_2
_geom_bond_distance
_geom_bond_publ_flag
_geom_bond_site_symmetry_1
_geom_bond_site_symmetry_2
O(1) C(1) 1.288(3) ? . .
O(2) C(1) 1.238(2) ? . .
O(3) C(3) 1.363(2) ? . .
O(3) C(5) 1.437(3) ? . .
O(4) C(10) 1.361(2) ? . .
O(4) C(13) 1.422(3) ? . .
C(1) C(2) 1.474(3) ? . .
C(2) C(3) 1.341(3) ? . .
C(2) C(4) 1.499(3) ? . .
C(3) C(7) 1.481(2) ? . .
C(5) C(6) 1.487(4) ? . .
C(7) C(8) 1.388(2) ? . .
C(7) C(12) 1.391(2) ? . .
C(8) C(9) 1.383(3) ? . .
C(9) C(10) 1.384(2) ? . .
C(10) C(11) 1.395(2) ? . .
C(11) C(12) 1.372(2) ? . .
C(4) H(1) 0.980 ? . .
C(4) H(2) 0.980 ? . .
C(4) H(3) 0.980 ? . .
C(5) H(4) 0.990 ? . .
C(5) H(5) 0.990 ? . .
C(6) H(6) 0.980 ? . .
C(6) H(7) 0.980 ? . .
C(6) H(8) 0.980 ? . .
C(8) H(9) 0.950 ? . .
C(9) H(10) 0.950 ? . .
C(11) H(11) 0.950 ? . .
C(12) H(12) 0.950 ? . .
C(13) H(13) 0.980 ? . .
C(13) H(14) 0.980 ? . .
C(13) H(15) 0.980 ? . .

loop_
_cod_related_entry_id
_cod_related_entry_database
_cod_related_entry_code
1 ChemSpider 30659983
